data_2218076
loop_
_publ_author_name
'Han, Ling'
'Huang, Shan-Shan'
'Huang, Qing-Bai'
'Zhou, Xue-Mei'
'Diao, Yun-Peng'

_publ_section_title
;
 <i>N</i>'-(2-Hydroxy-5-chlorobenzylidene)-4-nitrobenzohydrazide
 methanol solvate
;
_journal_coeditor_code CI2574
_journal_issue 5
_journal_name_full 'Acta Crystallographica Section E'
_journal_page_first o781
_journal_paper_doi 10.1107/S160053680800843X
_journal_volume 64
_journal_year 2008
_chemical_formula_iupac 'C14 H10 Cl N3 O4, C H4 O'
_chemical_formula_moiety 'C14 H10 Cl N3 O4, C H4 O'
_chemical_formula_sum 'C15 H14 Cl N3 O5'
_chemical_formula_weight 351.74
_chemical_name_systematic
;
<i>N</i>'-(2-Hydroxy-5-chlorobenzylidene)-4-nitrobenzohydrazide methanol
solvate
;
_space_group_IT_number 14
_symmetry_cell_setting monoclinic
_symmetry_space_group_name_Hall '-P 2yn'
_symmetry_space_group_name_H-M 'P 1 21/n 1'
_atom_sites_solution_hydrogens geom
_atom_sites_solution_primary direct
_atom_sites_solution_secondary difmap
_audit_creation_method SHELXL-97
_cell_angle_alpha 90.00
_cell_angle_beta 91.29(3)
_cell_angle_gamma 90.00
_cell_formula_units_Z 4
_cell_length_a 6.6280(10)
_cell_length_b 18.980(3)
_cell_length_c 12.521(2)
_cell_measurement_reflns_used 1014
_cell_measurement_temperature 298(2)
_cell_measurement_theta_max 24.3
_cell_measurement_theta_min 2.5
_cell_volume 1574.7(4)
_computing_cell_refinement 'SAINT (Bruker, 2000)'
_computing_data_collection 'SMART (Bruker, 2000)'
_computing_data_reduction 'SAINT (Bruker, 2000)'
_computing_molecular_graphics 'SHELXTL (Sheldrick, 2008)'
_computing_publication_material 'SHELXTL (Sheldrick, 2008)'
_computing_structure_refinement 'SHELXTL (Sheldrick, 2008)'
_computing_structure_solution 'SHELXTL (Sheldrick, 2008)'
_diffrn_ambient_temperature 298(2)
_diffrn_measured_fraction_theta_full 0.999
_diffrn_measured_fraction_theta_max 0.999
_diffrn_measurement_device_type 'Bruker SMART CCD area-detector'
_diffrn_measurement_method \w
_diffrn_radiation_monochromator graphite
_diffrn_radiation_source 'fine-focus sealed tube'
_diffrn_radiation_type MoK\a
_diffrn_radiation_wavelength 0.71073
_diffrn_reflns_av_R_equivalents 0.0556
_diffrn_reflns_av_sigmaI/netI 0.0656
_diffrn_reflns_limit_h_max 7
_diffrn_reflns_limit_h_min -8
_diffrn_reflns_limit_k_max 23
_diffrn_reflns_limit_k_min -22
_diffrn_reflns_limit_l_max 15
_diffrn_reflns_limit_l_min -15
_diffrn_reflns_number 9258
_diffrn_reflns_theta_full 26.49
_diffrn_reflns_theta_max 26.49
_diffrn_reflns_theta_min 1.95
_diffrn_standards_number 0
_exptl_absorpt_coefficient_mu 0.274
_exptl_absorpt_correction_T_max 0.9548
_exptl_absorpt_correction_T_min 0.9472
_exptl_absorpt_correction_type multi-scan
_exptl_absorpt_process_details '(SADABS; Bruker, 2000)'
_exptl_crystal_colour yellow
_exptl_crystal_density_diffrn 1.484
_exptl_crystal_density_method 'not measured'
_exptl_crystal_description Block
_exptl_crystal_F_000 728
_exptl_crystal_size_max 0.20
_exptl_crystal_size_mid 0.18
_exptl_crystal_size_min 0.17
_refine_diff_density_max 0.231
_refine_diff_density_min -0.292
_refine_ls_extinction_method none
_refine_ls_goodness_of_fit_ref 1.006
_refine_ls_hydrogen_treatment mixed
_refine_ls_matrix_type full
_refine_ls_number_parameters 223
_refine_ls_number_reflns 3259
_refine_ls_number_restraints 1
_refine_ls_restrained_S_all 1.006
_refine_ls_R_factor_all 0.1109
_refine_ls_R_factor_gt 0.0546
_refine_ls_shift/su_max 0.001
_refine_ls_shift/su_mean 0.000
_refine_ls_structure_factor_coef Fsqd
_refine_ls_weighting_details 'calc w=1/[\s^2^(Fo^2^)+(0.0624P)^2^] where P=(Fo^2^+2Fc^2^)/3'
_refine_ls_weighting_scheme calc
_refine_ls_wR_factor_gt 0.1191
_refine_ls_wR_factor_ref 0.1469
_reflns_number_gt 1776
_reflns_number_total 3259
_reflns_threshold_expression I>2\s(I)
_cod_data_source_file ci2574.cif
_cod_data_source_block I
_cod_depositor_comments
;
The following automatic conversions were performed:
'_symmetry_cell_setting' value 'Monoclinic' changed to 'monoclinic'
according to '/home/saulius/struct/CIF-dictionaries/cif_core.dic'
dictionary named 'cif_core.dic' version 2.4.1 from 2010-06-29.

Automatic conversion script
Id: cif_fix_enum 1527 2010-12-29 10:47:43Z saulius 

The following automatic conversions were performed:

'_symmetry_cell_setting' value 'Monoclinic' changed to 'monoclinic'
according to /home/saulius/struct/CIF-dictionaries/cif_core.dic
dictionary named 'cif_core.dic' version 2.4.1 from 2010-06-29.

Automatic conversion script
Id: cif_fix_values 1715 2011-07-08 13:25:40Z adriana 
;
_cod_original_sg_symbol_H-M 'P 21/n'
_cod_database_code 2218076
_cod_database_fobs_code 2218076

loop_
_symmetry_equiv_pos_as_xyz
'x, y, z'
'-x+1/2, y+1/2, -z+1/2'
'-x, -y, -z'
'x-1/2, -y-1/2, z-1/2'

loop_
_atom_site_type_symbol
_atom_site_label
_atom_site_fract_x
_atom_site_fract_y
_atom_site_fract_z
_atom_site_U_iso_or_equiv
_atom_site_adp_type
_atom_site_calc_flag
_atom_site_refinement_flags
_atom_site_occupancy
Cl Cl1 0.68929(13) 0.04557(4) 0.92197(7) 0.0738(3) Uani d . 1
N N1 0.5353(5) 0.73926(13) 0.88443(19) 0.0595(7) Uani d . 1
N N2 0.8868(3) 0.42344(11) 0.86323(19) 0.0495(6) Uani d D 1
N N3 0.9879(3) 0.35976(11) 0.86989(17) 0.0478(6) Uani d . 1
O O1 0.3541(4) 0.73510(11) 0.89719(19) 0.0807(7) Uani d . 1
O O2 0.6246(4) 0.79469(11) 0.87488(19) 0.0824(7) Uani d . 1
O O3 1.1727(3) 0.48808(10) 0.86669(16) 0.0623(6) Uani d . 1
O O4 1.2997(3) 0.26460(10) 0.87161(18) 0.0659(6) Uani d . 1
H H4 1.2520 0.3044 0.8735 0.099 Uiso calc R 1
O O5 0.4676(3) 0.40021(11) 0.80587(18) 0.0674(6) Uani d . 1
H H5 0.3727 0.4232 0.8281 0.101 Uiso calc R 1
C C1 0.6514(4) 0.67373(13) 0.8806(2) 0.0470(7) Uani d . 1
C C2 0.5546(4) 0.61164(14) 0.9009(2) 0.0548(8) Uani d . 1
H H2 0.4187 0.6113 0.9177 0.066 Uiso calc R 1
C C3 0.6617(4) 0.54978(14) 0.8959(2) 0.0518(8) Uani d . 1
H H3 0.5977 0.5074 0.9108 0.062 Uiso calc R 1
C C4 0.8634(4) 0.54947(13) 0.8691(2) 0.0426(6) Uani d . 1
C C5 0.9558(4) 0.61350(14) 0.8499(2) 0.0521(7) Uani d . 1
H H5A 1.0915 0.6143 0.8327 0.063 Uiso calc R 1
C C6 0.8517(5) 0.67595(14) 0.8558(2) 0.0549(8) Uani d . 1
H H6 0.9156 0.7187 0.8432 0.066 Uiso calc R 1
C C7 0.9882(4) 0.48478(14) 0.8649(2) 0.0443(6) Uani d . 1
C C8 0.8723(4) 0.30647(14) 0.8789(2) 0.0488(7) Uani d . 1
H H8 0.7338 0.3140 0.8806 0.059 Uiso calc R 1
C C9 0.9467(4) 0.23460(13) 0.8868(2) 0.0443(7) Uani d . 1
C C10 1.1506(4) 0.21677(14) 0.8820(2) 0.0499(7) Uani d . 1
C C11 1.2063(5) 0.14648(15) 0.8879(3) 0.0635(9) Uani d . 1
H H11 1.3419 0.1344 0.8842 0.076 Uiso calc R 1
C C12 1.0660(5) 0.09492(15) 0.8992(2) 0.0607(8) Uani d . 1
H H12 1.1058 0.0480 0.9025 0.073 Uiso calc R 1
C C13 0.8651(4) 0.11224(14) 0.9058(2) 0.0503(7) Uani d . 1
C C14 0.8072(4) 0.18097(14) 0.8996(2) 0.0497(7) Uani d . 1
H H14 0.6711 0.1922 0.9042 0.060 Uiso calc R 1
C C15 0.4413(6) 0.38939(17) 0.6953(3) 0.0850(11) Uani d . 1
H H15A 0.3767 0.4298 0.6636 0.127 Uiso calc R 1
H H15B 0.3587 0.3485 0.6830 0.127 Uiso calc R 1
H H15C 0.5704 0.3824 0.6637 0.127 Uiso calc R 1
H H2A 0.7515(16) 0.4223(17) 0.856(2) 0.080 Uiso d D 1

loop_
_atom_site_aniso_label
_atom_site_aniso_U_11
_atom_site_aniso_U_22
_atom_site_aniso_U_33
_atom_site_aniso_U_12
_atom_site_aniso_U_13
_atom_site_aniso_U_23
Cl1 0.0638(6) 0.0528(5) 0.1047(7) -0.0066(4) -0.0002(5) 0.0189(4)
N1 0.071(2) 0.0480(16) 0.0598(16) 0.0150(14) 0.0003(14) -0.0022(12)
N2 0.0387(13) 0.0391(12) 0.0704(16) 0.0081(12) -0.0020(12) 0.0003(11)
N3 0.0466(15) 0.0393(13) 0.0575(15) 0.0082(11) -0.0014(11) 0.0002(11)
O1 0.0651(17) 0.0686(15) 0.1087(19) 0.0264(13) 0.0099(14) -0.0013(12)
O2 0.099(2) 0.0440(13) 0.1044(19) 0.0093(13) 0.0000(15) 0.0054(12)
O3 0.0380(13) 0.0549(12) 0.0939(16) 0.0046(10) 0.0008(11) -0.0051(11)
O4 0.0451(13) 0.0489(12) 0.1037(17) 0.0004(10) 0.0008(12) 0.0042(12)
O5 0.0445(13) 0.0623(14) 0.0952(17) 0.0103(10) -0.0024(11) -0.0156(11)
C1 0.053(2) 0.0405(15) 0.0476(16) 0.0108(13) -0.0011(14) -0.0005(12)
C2 0.0428(17) 0.0491(17) 0.073(2) 0.0058(14) 0.0056(15) -0.0036(15)
C3 0.0441(18) 0.0399(15) 0.071(2) 0.0018(13) 0.0055(15) -0.0016(13)
C4 0.0378(16) 0.0421(15) 0.0479(16) 0.0023(12) -0.0013(12) -0.0007(12)
C5 0.0388(17) 0.0523(17) 0.0653(19) -0.0020(14) 0.0007(14) 0.0024(14)
C6 0.055(2) 0.0425(16) 0.067(2) -0.0003(14) -0.0032(16) 0.0048(14)
C7 0.0377(17) 0.0446(15) 0.0505(17) 0.0030(13) -0.0018(13) -0.0017(13)
C8 0.0412(17) 0.0454(16) 0.0599(18) 0.0082(13) 0.0017(14) 0.0011(13)
C9 0.0389(16) 0.0425(15) 0.0514(17) 0.0040(12) -0.0009(13) 0.0010(12)
C10 0.0435(18) 0.0461(16) 0.0600(18) 0.0012(14) -0.0002(14) 0.0021(14)
C11 0.0441(18) 0.0485(17) 0.098(2) 0.0127(15) 0.0008(16) 0.0038(17)
C12 0.058(2) 0.0437(17) 0.080(2) 0.0052(15) -0.0042(16) 0.0064(15)
C13 0.0495(18) 0.0420(15) 0.0594(18) -0.0005(13) -0.0024(14) 0.0065(13)
C14 0.0379(17) 0.0496(16) 0.0616(18) 0.0062(13) 0.0014(13) 0.0011(14)
C15 0.092(3) 0.076(2) 0.087(3) 0.000(2) 0.006(2) -0.003(2)

loop_
_atom_type_symbol
_atom_type_description
_atom_type_scat_dispersion_real
_atom_type_scat_dispersion_imag
_atom_type_scat_source
C C 0.0033 0.0016 'International Tables Vol C Tables 4.2.6.8 and 6.1.1.4'
H H 0.0000 0.0000 'International Tables Vol C Tables 4.2.6.8 and 6.1.1.4'
N N 0.0061 0.0033 'International Tables Vol C Tables 4.2.6.8 and 6.1.1.4'
O O 0.0106 0.0060 'International Tables Vol C Tables 4.2.6.8 and 6.1.1.4'
Cl Cl 0.1484 0.1585 'International Tables Vol C Tables 4.2.6.8 and 6.1.1.4'

loop_
_geom_angle_atom_site_label_1
_geom_angle_atom_site_label_2
_geom_angle_atom_site_label_3
_geom_angle
O2 N1 O1 123.6(3)
O2 N1 C1 118.3(3)
O1 N1 C1 118.0(3)
C7 N2 N3 121.0(2)
C7 N2 H2A 121(2)
N3 N2 H2A 118(2)
C8 N3 N2 114.0(2)
C10 O4 H4 109.5
C15 O5 H5 109.5
C2 C1 C6 121.9(3)
C2 C1 N1 118.5(3)
C6 C1 N1 119.6(3)
C1 C2 C3 118.9(3)
C1 C2 H2 120.6
C3 C2 H2 120.6
C2 C3 C4 121.1(3)
C2 C3 H3 119.4
C4 C3 H3 119.4
C5 C4 C3 118.1(2)
C5 C4 C7 118.2(2)
C3 C4 C7 123.7(2)
C6 C5 C4 121.6(3)
C6 C5 H5A 119.2
C4 C5 H5A 119.2
C1 C6 C5 118.4(3)
C1 C6 H6 120.8
C5 C6 H6 120.8
O3 C7 N2 122.9(2)
O3 C7 C4 121.0(2)
N2 C7 C4 116.0(2)
N3 C8 C9 123.2(3)
N3 C8 H8 118.4
C9 C8 H8 118.4
C14 C9 C10 118.4(2)
C14 C9 C8 118.1(2)
C10 C9 C8 123.5(3)
O4 C10 C11 117.2(3)
O4 C10 C9 123.6(2)
C11 C10 C9 119.2(3)
C12 C11 C10 121.1(3)
C12 C11 H11 119.4
C10 C11 H11 119.4
C11 C12 C13 120.0(3)
C11 C12 H12 120.0
C13 C12 H12 120.0
C14 C13 C12 119.8(3)
C14 C13 Cl1 121.1(2)
C12 C13 Cl1 119.1(2)
C13 C14 C9 121.5(3)
C13 C14 H14 119.3
C9 C14 H14 119.3
O5 C15 H15A 109.5
O5 C15 H15B 109.5
H15A C15 H15B 109.5
O5 C15 H15C 109.5
H15A C15 H15C 109.5
H15B C15 H15C 109.5

loop_
_geom_bond_atom_site_label_1
_geom_bond_atom_site_label_2
_geom_bond_distance
Cl1 C13 1.735(3)
N1 O2 1.215(3)
N1 O1 1.217(3)
N1 C1 1.464(3)
N2 C7 1.344(3)
N2 N3 1.384(3)
N2 H2A 0.899(10)
N3 C8 1.275(3)
O3 C7 1.225(3)
O4 C10 1.350(3)
O4 H4 0.82
O5 C15 1.407(4)
O5 H5 0.82
C1 C2 1.368(4)
C1 C6 1.371(4)
C2 C3 1.374(3)
C2 H2 0.93
C3 C4 1.386(4)
C3 H3 0.93
C4 C5 1.384(3)
C4 C7 1.482(4)
C5 C6 1.374(4)
C5 H5A 0.93
C6 H6 0.93
C8 C9 1.453(3)
C8 H8 0.93
C9 C14 1.387(4)
C9 C10 1.396(4)
C10 C11 1.386(4)
C11 C12 1.360(4)
C11 H11 0.93
C12 C13 1.375(4)
C12 H12 0.93
C13 C14 1.362(3)
C14 H14 0.93
C15 H15A 0.96
C15 H15B 0.96
C15 H15C 0.96

loop_
_geom_hbond_atom_site_label_D
_geom_hbond_atom_site_label_H
_geom_hbond_atom_site_label_A
_geom_hbond_site_symmetry_A
_geom_hbond_distance_DH
_geom_hbond_distance_HA
_geom_hbond_distance_DA
_geom_hbond_angle_DHA
O4 H4 N3 . 0.82 2.04 2.745(3) 144
O4 H4 O5 1_655 0.82 2.47 2.930(3) 116
O5 H5 O3 1_455 0.82 1.88 2.692(3) 171
N2 H2A O5 . 0.899(10) 2.016(13) 2.888(3) 163(3)

loop_
_cod_related_entry_id
_cod_related_entry_database
_cod_related_entry_code
1 ChemSpider 21194606
